data_4348736
loop_
_publ_author_name
'Chen, Lei'
'Cui, Hui-Hui'
'Stavretis, Shelby E.'
'Hunter, Seth C.'
'Zhang, Yi-Quan'
'Chen, Xue-Tai'
'Sun, Yi-Chen'
'Wang, Zhenxing'
'Song, You'
'Podlesnyak, Andrey A.'
'Ouyang, Zhong-Wen'
'Xue, Zi-Ling'

_publ_section_title
;
 Slow Magnetic Relaxations in Cobalt(II) Tetranitrate Complexes. Studies
 of Magnetic Anisotropy by Inelastic Neutron Scattering and High-Frequency
 and High-Field EPR Spectroscopy.
;
_journal_issue 24
_journal_name_full 'Inorganic chemistry'
_journal_page_first 12603
_journal_page_last 12617
_journal_paper_doi 10.1021/acs.inorgchem.6b01544
_journal_volume 55
_journal_year 2016
_chemical_formula_moiety '2(C24 H20 As), Co N4 O12'
_chemical_formula_sum 'C48 H40 As2 Co N4 O12'
_chemical_formula_weight 1073.61
_space_group_IT_number 15
_space_group_name_Hall '-C 2yc'
_space_group_name_H-M_alt 'C 1 2/c 1'
_symmetry_cell_setting monoclinic
_symmetry_space_group_name_Hall '-C 2yc'
_symmetry_space_group_name_H-M 'C 1 2/c 1'
_atom_sites_solution_hydrogens geom
_atom_sites_solution_primary direct
_atom_sites_solution_secondary difmap
_audit_creation_method SHELXL-97
_cell_angle_alpha 90.00
_cell_angle_beta 107.022(2)
_cell_angle_gamma 90.00
_cell_formula_units_Z 4
_cell_length_a 23.327(3)
_cell_length_b 11.2821(15)
_cell_length_c 18.512(3)
_cell_measurement_reflns_used 5462
_cell_measurement_temperature 296(2)
_cell_measurement_theta_max 27.14
_cell_measurement_theta_min 2.19
_cell_volume 4658.5(11)
_computing_structure_refinement 'SHELXL-97 (Sheldrick, 2008)'
_computing_structure_solution 'SHELXS-97 (Sheldrick, 2008)'
_diffrn_ambient_temperature 296(2)
_diffrn_measured_fraction_theta_full 0.995
_diffrn_measured_fraction_theta_max 0.995
_diffrn_measurement_device_type 'APEX2 CCD detector'
_diffrn_radiation_monochromator graphite
_diffrn_radiation_source 'fine-focus sealed tube'
_diffrn_radiation_type MoK\a
_diffrn_radiation_wavelength 0.71073
_diffrn_reflns_av_R_equivalents 0.0240
_diffrn_reflns_av_sigmaI/netI 0.0293
_diffrn_reflns_limit_h_max 23
_diffrn_reflns_limit_h_min -30
_diffrn_reflns_limit_k_max 15
_diffrn_reflns_limit_k_min -14
_diffrn_reflns_limit_l_max 24
_diffrn_reflns_limit_l_min -24
_diffrn_reflns_number 16435
_diffrn_reflns_theta_full 28.26
_diffrn_reflns_theta_max 28.26
_diffrn_reflns_theta_min 1.83
_exptl_absorpt_coefficient_mu 1.846
_exptl_absorpt_correction_T_max 0.6762
_exptl_absorpt_correction_T_min 0.5985
_exptl_absorpt_correction_type multi-scan
_exptl_absorpt_process_details 'SADABS (Bruker, 2011)'
_exptl_crystal_density_diffrn 1.531
_exptl_crystal_density_method 'not measured'
_exptl_crystal_description block
_exptl_crystal_F_000 2180
_exptl_crystal_size_max 0.31
_exptl_crystal_size_mid 0.28
_exptl_crystal_size_min 0.23
_refine_diff_density_max 0.243
_refine_diff_density_min -0.418
_refine_diff_density_rms 0.052
_refine_ls_extinction_method none
_refine_ls_goodness_of_fit_ref 1.024
_refine_ls_hydrogen_treatment constr
_refine_ls_matrix_type full
_refine_ls_number_parameters 340
_refine_ls_number_reflns 5736
_refine_ls_number_restraints 134
_refine_ls_restrained_S_all 1.029
_refine_ls_R_factor_all 0.0448
_refine_ls_R_factor_gt 0.0303
_refine_ls_shift/su_max 0.004
_refine_ls_shift/su_mean 0.000
_refine_ls_structure_factor_coef Fsqd
_refine_ls_weighting_details 'calc w=1/[\s^2^(Fo^2^)+(0.0369P)^2^+1.4054P] where P=(Fo^2^+2Fc^2^)/3'
_refine_ls_weighting_scheme calc
_refine_ls_wR_factor_gt 0.0716
_refine_ls_wR_factor_ref 0.0770
_reflns_number_gt 4437
_reflns_number_total 5736
_reflns_threshold_expression >2sigma(I)
_cod_data_source_file ic6b01544_si_004.cif
_cod_data_source_block 1
_cod_depositor_comments
;
The following automatic conversions were performed:

data item '_symmetry_cell_setting' value 'Monoclinic' was changed to
'monoclinic' in accordance with the
/home/saulius/struct/COD-crude-data/automatic-downloads/DataCite-retrospective/ACS/depositions/lib/dictionaries/cif_core.dic
dictionary named 'cif_core.dic' version 2.4.2 last updated on
2011-04-26.

Automatic conversion script
Id: cif_fix_values 6909 2019-04-08 15:41:33Z antanas 
;
_cod_original_sg_symbol_Hall '-C 2yc  '
_cod_original_sg_symbol_H-M 'C2/c  '
_cod_database_code 4348736

loop_
_symmetry_equiv_pos_as_xyz
'x, y, z'
'-x, y, -z+1/2'
'x+1/2, y+1/2, z'
'-x+1/2, y+1/2, -z+1/2'
'-x, -y, -z'
'x, -y, z-1/2'
'-x+1/2, -y+1/2, -z'
'x+1/2, -y+1/2, z-1/2'

loop_
_atom_site_label
_atom_site_type_symbol
_atom_site_fract_x
_atom_site_fract_y
_atom_site_fract_z
_atom_site_U_iso_or_equiv
_atom_site_adp_type
_atom_site_occupancy
_atom_site_symmetry_multiplicity
_atom_site_calc_flag
_atom_site_refinement_flags
_atom_site_disorder_assembly
_atom_site_disorder_group
As1 As 0.340094(8) 0.306418(15) 0.150751(11) 0.04143(7) Uani 1 1 d . . .
C1 C 0.28668(8) 0.17988(16) 0.15429(11) 0.0449(4) Uani 1 1 d . . .
C2 C 0.24787(10) 0.19202(19) 0.19807(13) 0.0567(5) Uani 1 1 d . . .
H2 H 0.2484 0.2604 0.2263 0.068 Uiso 1 1 calc R . .
C3 C 0.20835(10) 0.1011(2) 0.19927(14) 0.0680(6) Uani 1 1 d . . .
H3 H 0.1817 0.1084 0.2279 0.082 Uiso 1 1 calc R . .
C4 C 0.20856(11) 0.0006(2) 0.15828(16) 0.0744(7) Uani 1 1 d . . .
H4 H 0.1823 -0.0607 0.1597 0.089 Uiso 1 1 calc R . .
C5 C 0.24681(11) -0.0112(2) 0.11519(16) 0.0723(7) Uani 1 1 d . . .
H5 H 0.2458 -0.0798 0.0870 0.087 Uiso 1 1 calc R . .
C6 C 0.28703(10) 0.07806(17) 0.11322(13) 0.0566(5) Uani 1 1 d . . .
H6 H 0.3137 0.0696 0.0848 0.068 Uiso 1 1 calc R . .
C7 C 0.29312(8) 0.44496(16) 0.11406(11) 0.0440(4) Uani 1 1 d . . .
C8 C 0.23138(9) 0.43955(18) 0.09445(13) 0.0558(5) Uani 1 1 d . . .
H8 H 0.2124 0.3675 0.0959 0.067 Uiso 1 1 calc R . .
C9 C 0.19793(10) 0.5409(2) 0.07265(14) 0.0649(6) Uani 1 1 d . . .
H9 H 0.1563 0.5368 0.0591 0.078 Uiso 1 1 calc R . .
C10 C 0.22512(11) 0.6472(2) 0.07068(14) 0.0662(6) Uani 1 1 d . . .
H10 H 0.2023 0.7156 0.0569 0.079 Uiso 1 1 calc R . .
C11 C 0.28702(12) 0.6521(2) 0.08937(17) 0.0774(8) Uani 1 1 d . . .
H11 H 0.3059 0.7244 0.0880 0.093 Uiso 1 1 calc R . .
C12 C 0.32085(10) 0.55143(19) 0.10994(15) 0.0660(6) Uani 1 1 d . . .
H12 H 0.3624 0.5551 0.1211 0.079 Uiso 1 1 calc R . .
C13 C 0.38590(8) 0.26035(17) 0.08518(11) 0.0455(4) Uani 1 1 d . . .
C14 C 0.37529(10) 0.30986(19) 0.01443(12) 0.0564(5) Uani 1 1 d . . .
H14 H 0.3484 0.3723 -0.0003 0.068 Uiso 1 1 calc R . .
C15 C 0.40523(11) 0.2657(3) -0.03474(14) 0.0683(6) Uani 1 1 d . . .
H15 H 0.3988 0.2990 -0.0824 0.082 Uiso 1 1 calc R . .
C16 C 0.44407(11) 0.1730(2) -0.01244(17) 0.0731(7) Uani 1 1 d . . .
H16 H 0.4636 0.1427 -0.0456 0.088 Uiso 1 1 calc R . .
C17 C 0.45476(11) 0.1242(2) 0.05746(17) 0.0734(7) Uani 1 1 d . . .
H17 H 0.4815 0.0613 0.0716 0.088 Uiso 1 1 calc R . .
C18 C 0.42605(10) 0.16776(19) 0.10790(15) 0.0619(6) Uani 1 1 d . . .
H18 H 0.4337 0.1354 0.1560 0.074 Uiso 1 1 calc R . .
C19 C 0.39024(8) 0.33412(16) 0.25149(11) 0.0448(4) Uani 1 1 d . . .
C20 C 0.38880(9) 0.25403(19) 0.30790(12) 0.0534(5) Uani 1 1 d . . .
H20 H 0.3668 0.1843 0.2961 0.064 Uiso 1 1 calc R . .
C21 C 0.42043(10) 0.2792(2) 0.38164(14) 0.0668(6) Uani 1 1 d . . .
H21 H 0.4192 0.2268 0.4199 0.080 Uiso 1 1 calc R . .
C22 C 0.45373(10) 0.3809(2) 0.39898(14) 0.0695(6) Uani 1 1 d . . .
H22 H 0.4746 0.3976 0.4490 0.083 Uiso 1 1 calc R . .
C23 C 0.45640(11) 0.4578(2) 0.34341(15) 0.0719(7) Uani 1 1 d . . .
H23 H 0.4798 0.5257 0.3555 0.086 Uiso 1 1 calc R . .
C24 C 0.42453(10) 0.4355(2) 0.26909(14) 0.0621(6) Uani 1 1 d . . .
H24 H 0.4262 0.4885 0.2313 0.074 Uiso 1 1 calc R . .
Co2 Co 0.0000 0.33346(4) 0.2500 0.07544(15) Uani 1 2 d S . .
N1 N 0.10068(12) 0.3990(2) 0.22091(13) 0.0832(6) Uani 1 1 d . . .
O1 O 0.05783(10) 0.45953(19) 0.22935(15) 0.1091(7) Uani 1 1 d . A .
O2 O 0.09520(12) 0.2909(2) 0.22597(15) 0.1135(8) Uani 1 1 d . A .
O3 O 0.14234(10) 0.4446(2) 0.20584(15) 0.1170(8) Uani 1 1 d . A .
N2 N -0.0591(10) 0.2657(15) 0.1140(10) 0.084(4) Uani 0.30(2) 1 d PDU A 1
O4 O -0.0432(7) 0.1906(13) 0.1647(9) 0.073(3) Uani 0.30(2) 1 d PDU A 1
O5 O -0.0417(10) 0.3663(11) 0.1318(12) 0.100(4) Uani 0.30(2) 1 d PDU A 1
O6 O -0.0887(10) 0.239(3) 0.0512(9) 0.116(5) Uani 0.30(2) 1 d PDU A 1
N2' N -0.0609(4) 0.2525(7) 0.1070(4) 0.0748(17) Uani 0.70(2) 1 d PDU A 2
O4' O -0.0307(5) 0.2072(8) 0.1685(4) 0.104(2) Uani 0.70(2) 1 d PDU A 2
O5' O -0.0689(6) 0.3583(6) 0.1052(6) 0.130(2) Uani 0.70(2) 1 d PDU A 2
O6' O -0.0802(5) 0.1871(9) 0.0536(5) 0.112(2) Uani 0.70(2) 1 d PDU A 2

loop_
_atom_site_aniso_label
_atom_site_aniso_U_11
_atom_site_aniso_U_22
_atom_site_aniso_U_33
_atom_site_aniso_U_23
_atom_site_aniso_U_13
_atom_site_aniso_U_12
As1 0.04364(11) 0.03854(11) 0.04526(12) 0.00109(8) 0.01795(8) -0.00226(8)
C1 0.0463(10) 0.0424(10) 0.0469(11) 0.0036(8) 0.0149(8) -0.0057(8)
C2 0.0581(12) 0.0599(13) 0.0576(13) 0.0000(10) 0.0254(10) -0.0073(10)
C3 0.0621(14) 0.0768(16) 0.0714(16) 0.0119(13) 0.0295(12) -0.0138(12)
C4 0.0667(15) 0.0641(15) 0.0897(19) 0.0190(13) 0.0187(13) -0.0219(12)
C5 0.0826(17) 0.0443(12) 0.0884(19) -0.0047(11) 0.0225(14) -0.0124(11)
C6 0.0646(13) 0.0445(11) 0.0649(14) -0.0024(10) 0.0255(11) -0.0042(9)
C7 0.0477(10) 0.0419(10) 0.0454(10) 0.0027(8) 0.0180(8) 0.0003(8)
C8 0.0493(12) 0.0483(11) 0.0707(14) 0.0025(10) 0.0188(10) -0.0037(9)
C9 0.0502(12) 0.0639(14) 0.0809(17) 0.0059(12) 0.0195(11) 0.0092(10)
C10 0.0713(15) 0.0501(12) 0.0777(17) 0.0100(11) 0.0226(12) 0.0116(11)
C11 0.0749(17) 0.0441(12) 0.107(2) 0.0153(13) 0.0165(15) -0.0041(11)
C12 0.0499(12) 0.0525(12) 0.0920(18) 0.0162(12) 0.0151(11) -0.0037(10)
C13 0.0436(10) 0.0448(10) 0.0531(11) -0.0008(8) 0.0219(8) -0.0033(8)
C14 0.0500(11) 0.0679(14) 0.0530(12) 0.0040(10) 0.0180(9) 0.0018(10)
C15 0.0618(14) 0.0965(18) 0.0525(14) -0.0058(12) 0.0260(11) -0.0086(13)
C16 0.0669(15) 0.0776(17) 0.089(2) -0.0246(14) 0.0458(14) -0.0103(13)
C17 0.0711(15) 0.0528(13) 0.113(2) 0.0011(13) 0.0525(15) 0.0089(11)
C18 0.0650(14) 0.0532(12) 0.0768(16) 0.0122(11) 0.0350(12) 0.0074(10)
C19 0.0413(10) 0.0465(10) 0.0478(11) -0.0013(8) 0.0150(8) 0.0010(8)
C20 0.0520(11) 0.0503(11) 0.0551(13) 0.0053(9) 0.0110(9) 0.0014(9)
C21 0.0609(14) 0.0752(16) 0.0580(14) 0.0141(12) 0.0077(11) 0.0046(12)
C22 0.0576(13) 0.0827(17) 0.0570(14) -0.0061(12) -0.0006(11) 0.0021(12)
C23 0.0616(14) 0.0681(15) 0.0775(18) -0.0085(13) 0.0072(12) -0.0164(11)
C24 0.0610(13) 0.0589(13) 0.0632(14) 0.0048(11) 0.0135(11) -0.0132(10)
Co2 0.1015(4) 0.0529(3) 0.0887(4) 0.000 0.0540(3) 0.000
N1 0.0942(17) 0.0891(17) 0.0807(16) -0.0097(13) 0.0480(13) -0.0129(14)
O1 0.1120(16) 0.0940(15) 0.148(2) 0.0105(14) 0.0794(16) 0.0072(13)
O2 0.142(2) 0.0866(16) 0.135(2) -0.0012(14) 0.0776(17) 0.0013(14)
O3 0.1016(15) 0.135(2) 0.137(2) -0.0216(15) 0.0711(15) -0.0352(14)
N2 0.086(8) 0.108(8) 0.067(7) -0.008(7) 0.037(6) -0.017(7)
O4 0.068(5) 0.075(5) 0.081(6) 0.023(5) 0.029(4) -0.010(4)
O5 0.118(8) 0.084(6) 0.115(8) -0.002(5) 0.061(6) -0.029(5)
O6 0.091(7) 0.189(15) 0.063(6) -0.006(9) 0.013(5) -0.023(11)
N2' 0.072(3) 0.098(4) 0.064(3) -0.002(3) 0.035(3) -0.014(3)
O4' 0.110(5) 0.103(4) 0.089(3) -0.026(3) 0.015(3) 0.029(3)
O5' 0.160(6) 0.074(3) 0.142(5) 0.029(3) 0.022(5) -0.005(3)
O6' 0.136(5) 0.134(5) 0.077(3) -0.020(3) 0.048(3) -0.030(4)

loop_
_atom_type_symbol
_atom_type_description
_atom_type_scat_dispersion_real
_atom_type_scat_dispersion_imag
_atom_type_scat_source
C C 0.0033 0.0016 'International Tables Vol C Tables 4.2.6.8 and 6.1.1.4'
H H 0.0000 0.0000 'International Tables Vol C Tables 4.2.6.8 and 6.1.1.4'
N N 0.0061 0.0033 'International Tables Vol C Tables 4.2.6.8 and 6.1.1.4'
O O 0.0106 0.0060 'International Tables Vol C Tables 4.2.6.8 and 6.1.1.4'
Co Co 0.3494 0.9721 'International Tables Vol C Tables 4.2.6.8 and 6.1.1.4'
As As 0.0499 2.0058 'International Tables Vol C Tables 4.2.6.8 and 6.1.1.4'

loop_
_geom_angle_atom_site_label_1
_geom_angle_atom_site_label_2
_geom_angle_atom_site_label_3
_geom_angle
_geom_angle_site_symmetry_1
_geom_angle_site_symmetry_3
C1 As1 C13 108.10(8) . .
C1 As1 C19 107.91(8) . .
C13 As1 C19 111.57(8) . .
C1 As1 C7 108.12(8) . .
C13 As1 C7 111.42(8) . .
C19 As1 C7 109.58(8) . .
C6 C1 C2 120.97(18) . .
C6 C1 As1 119.67(15) . .
C2 C1 As1 119.37(14) . .
C3 C2 C1 119.2(2) . .
C3 C2 H2 120.4 . .
C1 C2 H2 120.4 . .
C4 C3 C2 119.7(2) . .
C4 C3 H3 120.1 . .
C2 C3 H3 120.1 . .
C3 C4 C5 121.0(2) . .
C3 C4 H4 119.5 . .
C5 C4 H4 119.5 . .
C4 C5 C6 120.5(2) . .
C4 C5 H5 119.7 . .
C6 C5 H5 119.7 . .
C1 C6 C5 118.6(2) . .
C1 C6 H6 120.7 . .
C5 C6 H6 120.7 . .
C12 C7 C8 119.68(18) . .
C12 C7 As1 120.15(15) . .
C8 C7 As1 120.12(14) . .
C9 C8 C7 119.91(19) . .
C9 C8 H8 120.0 . .
C7 C8 H8 120.0 . .
C10 C9 C8 120.7(2) . .
C10 C9 H9 119.6 . .
C8 C9 H9 119.6 . .
C9 C10 C11 119.3(2) . .
C9 C10 H10 120.4 . .
C11 C10 H10 120.4 . .
C12 C11 C10 120.6(2) . .
C12 C11 H11 119.7 . .
C10 C11 H11 119.7 . .
C11 C12 C7 119.8(2) . .
C11 C12 H12 120.1 . .
C7 C12 H12 120.1 . .
C14 C13 C18 120.81(19) . .
C14 C13 As1 121.05(15) . .
C18 C13 As1 117.86(16) . .
C13 C14 C15 119.4(2) . .
C13 C14 H14 120.3 . .
C15 C14 H14 120.3 . .
C16 C15 C14 119.5(2) . .
C16 C15 H15 120.3 . .
C14 C15 H15 120.3 . .
C17 C16 C15 121.2(2) . .
C17 C16 H16 119.4 . .
C15 C16 H16 119.4 . .
C16 C17 C18 120.4(2) . .
C16 C17 H17 119.8 . .
C18 C17 H17 119.8 . .
C13 C18 C17 118.7(2) . .
C13 C18 H18 120.7 . .
C17 C18 H18 120.7 . .
C24 C19 C20 120.1(2) . .
C24 C19 As1 120.80(16) . .
C20 C19 As1 118.93(15) . .
C21 C20 C19 119.1(2) . .
C21 C20 H20 120.4 . .
C19 C20 H20 120.4 . .
C22 C21 C20 120.5(2) . .
C22 C21 H21 119.8 . .
C20 C21 H21 119.8 . .
C23 C22 C21 120.3(2) . .
C23 C22 H22 119.8 . .
C21 C22 H22 119.8 . .
C22 C23 C24 120.5(2) . .
C22 C23 H23 119.8 . .
C24 C23 H23 119.8 . .
C19 C24 C23 119.4(2) . .
C19 C24 H24 120.3 . .
C23 C24 H24 120.3 . .
O4' Co2 O4' 91.8(4) 2 .
O4' Co2 O1 120.5(3) 2 .
O4' Co2 O1 116.6(3) . .
O4' Co2 O1 116.6(3) 2 2
O4' Co2 O1 120.5(3) . 2
O1 Co2 O1 93.27(12) . 2
O4' Co2 O5 145.8(3) 2 .
O4' Co2 O5 54.1(4) . .
O1 Co2 O5 79.6(4) . .
O1 Co2 O5 86.8(4) 2 .
O4' Co2 O5 54.0(4) 2 2
O4' Co2 O5 145.8(3) . 2
O1 Co2 O5 86.8(4) . 2
O1 Co2 O5 79.6(4) 2 2
O5 Co2 O5 160.2(6) . 2
O4' Co2 O4 6.6(6) 2 2
O4' Co2 O4 90.41(18) . 2
O1 Co2 O4 115.7(4) . 2
O1 Co2 O4 122.6(3) 2 2
O5 Co2 O4 143.6(5) . 2
O5 Co2 O4 55.9(4) 2 2
O4' Co2 O4 90.41(18) 2 .
O4' Co2 O4 6.6(6) . .
O1 Co2 O4 122.6(3) . .
O1 Co2 O4 115.7(4) 2 .
O5 Co2 O4 55.9(4) . .
O5 Co2 O4 143.6(5) 2 .
O4 Co2 O4 89.8(6) 2 .
O3 N1 O2 123.4(3) . .
O3 N1 O1 121.5(3) . .
O2 N1 O1 115.1(2) . .
N1 O1 Co2 103.54(17) . .
O6 N2 O5 122.9(13) . .
O6 N2 O4 121.6(13) . .
O5 N2 O4 115.5(12) . .
N2 O4 Co2 90.9(11) . .
N2 O5 Co2 97.5(11) . .
O5' N2' O6' 124.3(6) . .
O5' N2' O4' 117.9(7) . .
O6' N2' O4' 117.8(7) . .
N2' O4' Co2 111.5(6) . .

loop_
_geom_bond_atom_site_label_1
_geom_bond_atom_site_label_2
_geom_bond_distance
_geom_bond_site_symmetry_2
As1 C1 1.9086(17) .
As1 C13 1.9091(18) .
As1 C19 1.915(2) .
As1 C7 1.9155(18) .
C1 C6 1.379(3) .
C1 C2 1.387(3) .
C2 C3 1.384(3) .
C2 H2 0.9300 .
C3 C4 1.365(4) .
C3 H3 0.9300 .
C4 C5 1.366(4) .
C4 H4 0.9300 .
C5 C6 1.384(3) .
C5 H5 0.9300 .
C6 H6 0.9300 .
C7 C12 1.377(3) .
C7 C8 1.380(3) .
C8 C9 1.377(3) .
C8 H8 0.9300 .
C9 C10 1.361(3) .
C9 H9 0.9300 .
C10 C11 1.384(3) .
C10 H10 0.9300 .
C11 C12 1.372(3) .
C11 H11 0.9300 .
C12 H12 0.9300 .
C13 C14 1.378(3) .
C13 C18 1.384(3) .
C14 C15 1.392(3) .
C14 H14 0.9300 .
C15 C16 1.366(4) .
C15 H15 0.9300 .
C16 C17 1.360(4) .
C16 H16 0.9300 .
C17 C18 1.388(3) .
C17 H17 0.9300 .
C18 H18 0.9300 .
C19 C24 1.379(3) .
C19 C20 1.389(3) .
C20 C21 1.378(3) .
C20 H20 0.9300 .
C21 C22 1.370(3) .
C21 H21 0.9300 .
C22 C23 1.361(4) .
C22 H22 0.9300 .
C23 C24 1.382(3) .
C23 H23 0.9300 .
C24 H24 0.9300 .
Co2 O4' 2.046(9) 2
Co2 O4' 2.046(9) .
Co2 O1 2.071(2) .
Co2 O1 2.071(2) 2
Co2 O5 2.15(2) .
Co2 O5 2.15(2) 2
Co2 O4 2.274(18) 2
Co2 O4 2.274(18) .
N1 O3 1.202(3) .
N1 O2 1.232(3) .
N1 O1 1.258(3) .
N2 O6 1.202(12) .
N2 O5 1.218(12) .
N2 O4 1.239(12) .
N2' O5' 1.207(7) .
N2' O6' 1.210(7) .
N2' O4' 1.258(7) .
